data_4317794
loop_
_publ_author_name
'Shu-An Li'
'Jiang Xia'
'De-Xi Yang'
'Yan Xu'
'Dong-Feng Li'
'Mei-Fang Wu'
'Wen-Xia Tang'

_publ_section_title
;
 Carboxyester Hydrolysis Catalyzed by a Novel Dicopper(II) Complex with an
 Alcohol-Pendant Macrocycle
;
_journal_name_full 'Inorganic Chemistry'
_journal_page_first 1807
_journal_page_last 1815
_journal_paper_doi 10.1021/ic011019l
_journal_volume 41
_journal_year 2002
_chemical_formula_sum 'C20 H22 Eu N5 Ni O13'
_chemical_formula_weight 751.07
_chemical_name_systematic
;
?
;
_space_group_IT_number 19
_symmetry_cell_setting orthorhombic
_symmetry_space_group_name_Hall 'P 2ac 2ab'
_symmetry_space_group_name_H-M 'P 21 21 21'
_atom_sites_solution_hydrogens geom
_atom_sites_solution_primary direct
_atom_sites_solution_secondary difmap
_audit_creation_method SHELXL
_cell_angle_alpha 90.00
_cell_angle_beta 90.00
_cell_angle_gamma 90.00
_cell_formula_units_Z 4
_cell_length_a 8.617(4)
_cell_length_b 13.754(3)
_cell_length_c 21.215(3)
_cell_measurement_temperature 293(2)
_cell_volume 2514.4(13)
_computing_structure_refinement 'SHELXL-93 (Sheldrick, 1993)'
_computing_structure_solution 'SHELXS-86 (Sheldrick, 1990)'
_diffrn_ambient_temperature 293(2)
_diffrn_radiation_monochromator graphite
_diffrn_radiation_source 'fine-focus sealed tube'
_diffrn_radiation_type MoK\a
_diffrn_radiation_wavelength 0.71073
_diffrn_reflns_av_R_equivalents 0.0000
_diffrn_reflns_av_sigmaI/netI 0.0277
_diffrn_reflns_limit_h_max 10
_diffrn_reflns_limit_h_min -1
_diffrn_reflns_limit_k_max 16
_diffrn_reflns_limit_k_min -1
_diffrn_reflns_limit_l_max 25
_diffrn_reflns_limit_l_min -1
_diffrn_reflns_number 2534
_diffrn_reflns_theta_max 24.99
_diffrn_reflns_theta_min 1.76
_exptl_absorpt_coefficient_mu 3.298
_exptl_crystal_density_diffrn 1.984
_exptl_crystal_F_000 1488
_exptl_crystal_size_max 52
_exptl_crystal_size_mid 34
_exptl_crystal_size_min 22
_refine_diff_density_max 0.850
_refine_diff_density_min -0.964
_refine_diff_density_rms 0.105
_refine_ls_abs_structure_details 'Flack H D (1983), Acta Cryst. A39, 876-881'
_refine_ls_abs_structure_Flack -0.03(3)
_refine_ls_extinction_method none
_refine_ls_goodness_of_fit_all 1.146
_refine_ls_goodness_of_fit_obs 1.114
_refine_ls_matrix_type full
_refine_ls_number_parameters 361
_refine_ls_number_reflns 2519
_refine_ls_number_restraints 0
_refine_ls_restrained_S_all 1.224
_refine_ls_restrained_S_obs 1.114
_refine_ls_R_factor_all 0.0328
_refine_ls_R_factor_obs 0.0277
_refine_ls_shift/esd_max -0.001
_refine_ls_shift/esd_mean 0.000
_refine_ls_structure_factor_coef Fsqd
_refine_ls_weighting_details 'w=1/[\s^2^(Fo^2^)+(0.0424P)^2^+2.1600P] where P=(Fo^2^+2Fc^2^)/3'
_refine_ls_weighting_scheme calc
_refine_ls_wR_factor_all 0.0872
_refine_ls_wR_factor_obs 0.0756
_reflns_number_observed 2332
_reflns_number_total 2534
_reflns_observed_criterion >2sigma(I)
_cod_data_source_file ic011019l_5.cif
_cod_data_source_block tku1102
_cod_depositor_comments
;
The following automatic conversions were performed:

'_symmetry_cell_setting' value 'Orthorhombic' changed to
'orthorhombic' according to the built-in table from CIF Core
dictionary named 'cif_core.dic' version 2.4.1 from 2010-06-29.

Automatic conversion script
Id: cif_fix_values 1646 2011-03-28 12:23:43Z adriana 

The following automatic conversions were performed:

'_refine_ls_weighting_scheme' value 'calc
w=1/[\s^2^(Fo^2^)+(0.0424P)^2^+2.1600P] where P=(Fo^2^+2Fc^2^)/3' was
changed to 'calc'. New tag '_refine_ls_weighting_details' was
created. The value of the new tag was set to
'w=1/[\s^2^(Fo^2^)+(0.0424P)^2^+2.1600P] where P=(Fo^2^+2Fc^2^)/3'.

Automatic conversion script
Id: cif_fix_values 3143 2015-03-26 13:38:13Z robertas 
;
_cod_original_cell_volume 2514.5(12)
_cod_original_formula_sum 'C20 H22 N5 O13 Ni Eu'
_cod_database_code 4317794

loop_
_symmetry_equiv_pos_as_xyz
'x, y, z'
'-x+1/2, -y, z+1/2'
'-x, y+1/2, -z+1/2'
'x+1/2, -y+1/2, -z'

loop_
_atom_site_aniso_label
_atom_site_aniso_U_11
_atom_site_aniso_U_22
_atom_site_aniso_U_33
_atom_site_aniso_U_23
_atom_site_aniso_U_13
_atom_site_aniso_U_12
Eu 0.0279(2) 0.0226(2) 0.0301(2) -0.00241(13) -0.00271(12) -0.0001(2)
Ni 0.0273(4) 0.0236(4) 0.0357(4) -0.0055(4) -0.0051(4) 0.0005(4)
N1 0.032(3) 0.036(3) 0.035(3) -0.006(3) -0.002(2) -0.001(3)
O2 0.036(3) 0.017(2) 0.045(3) -0.001(2) -0.007(2) 0.003(2)
C10 0.037(4) 0.027(3) 0.048(5) -0.013(3) -0.001(4) -0.006(3)
N2 0.026(3) 0.035(3) 0.034(3) -0.010(3) 0.000(3) -0.003(3)
C15 0.036(4) 0.025(3) 0.038(4) -0.006(3) 0.006(3) 0.001(3)
C11 0.036(4) 0.026(3) 0.040(4) -0.006(3) 0.009(3) -0.001(3)
C19 0.038(4) 0.039(4) 0.048(4) 0.005(3) -0.012(4) 0.006(4)
C16 0.030(3) 0.026(3) 0.028(3) 0.000(3) 0.007(3) -0.001(3)
C20 0.049(5) 0.044(4) 0.067(5) 0.010(4) -0.001(5) 0.007(4)
O4 0.034(3) 0.030(2) 0.042(3) 0.001(2) -0.008(2) 0.005(2)
C9 0.035(4) 0.045(4) 0.048(5) -0.010(4) -0.009(4) -0.007(3)
C8 0.036(4) 0.044(4) 0.042(4) -0.011(4) -0.009(3) 0.004(4)
O1 0.032(2) 0.020(2) 0.037(2) -0.004(2) -0.005(2) 0.002(2)
O12 0.052(3) 0.046(3) 0.050(3) -0.015(3) 0.000(3) -0.003(3)
O13 0.048(3) 0.039(3) 0.048(3) 0.000(3) 0.002(3) 0.005(2)
N5 0.032(3) 0.056(4) 0.050(4) 0.004(4) -0.001(3) 0.009(3)
C14 0.049(5) 0.029(4) 0.041(4) 0.006(3) -0.003(4) 0.000(3)
O6 0.036(3) 0.041(3) 0.060(3) -0.007(3) -0.005(3) -0.002(2)
N3 0.030(3) 0.059(4) 0.044(4) 0.002(3) -0.002(3) -0.011(3)
O7 0.041(3) 0.070(4) 0.067(4) -0.029(3) -0.001(3) -0.011(3)
O3 0.039(3) 0.022(2) 0.036(3) -0.006(2) -0.004(2) 0.002(2)
O11 0.076(5) 0.100(5) 0.044(3) 0.029(4) 0.022(3) 0.041(4)
C1 0.030(4) 0.022(3) 0.035(3) 0.002(3) 0.005(3) 0.002(3)
C7 0.035(4) 0.043(4) 0.034(4) -0.007(3) 0.000(3) 0.008(3)
O5 0.031(3) 0.108(6) 0.099(6) -0.025(5) -0.004(3) -0.014(4)
C5 0.041(4) 0.029(3) 0.053(5) 0.006(3) -0.006(4) 0.010(3)
C2 0.027(3) 0.029(3) 0.036(4) 0.002(3) 0.008(3) -0.004(3)
C13 0.052(5) 0.026(4) 0.057(5) 0.001(3) 0.008(4) 0.006(3)
C17 0.054(5) 0.032(3) 0.030(3) -0.006(3) -0.007(4) -0.001(4)
C3 0.038(4) 0.025(3) 0.057(5) -0.003(3) 0.005(4) -0.002(3)
C6 0.032(4) 0.033(3) 0.041(5) -0.003(3) 0.001(3) 0.003(3)
C12 0.054(5) 0.025(3) 0.053(5) -0.009(3) 0.016(4) -0.015(3)
C4 0.042(4) 0.024(4) 0.071(6) -0.003(4) -0.002(4) 0.013(3)
O10 0.049(3) 0.049(3) 0.042(3) 0.000(2) -0.007(2) -0.002(4)
N4 0.067(4) 0.027(3) 0.035(3) 0.004(3) -0.003(3) 0.002(3)
O9 0.051(3) 0.059(3) 0.050(3) 0.004(3) -0.001(3) -0.004(3)
C18 0.055(5) 0.028(4) 0.070(6) 0.001(4) -0.015(5) -0.002(4)
O8 0.107(5) 0.063(4) 0.039(3) -0.005(3) 0.019(4) -0.016(5)

loop_
_atom_site_label
_atom_site_type_symbol
_atom_site_fract_x
_atom_site_fract_y
_atom_site_fract_z
_atom_site_U_iso_or_equiv
_atom_site_thermal_displace_type
_atom_site_occupancy
_atom_site_calc_flag
_atom_site_refinement_flags
_atom_site_disorder_group
Eu Eu 0.74728(4) 0.00034(2) 0.097305(14) 0.02685(12) Uani 1 d . .
Ni Ni 1.06773(10) 0.05992(6) 0.18547(4) 0.0289(2) Uani 1 d . .
N1 N 1.1996(7) -0.0074(4) 0.2380(3) 0.0341(13) Uani 1 d . .
O2 O 0.9207(6) 0.1244(3) 0.1369(2) 0.0329(11) Uani 1 d . .
C10 C 1.1465(9) 0.2575(5) 0.1915(4) 0.037(2) Uani 1 d . .
H10 H 1.2133(9) 0.3060(5) 0.2056(4) 0.045 Uiso 1 calc R .
N2 N 1.1730(7) 0.1702(4) 0.2104(3) 0.0315(13) Uani 1 d . .
C15 C 0.7895(8) 0.2548(5) 0.0898(3) 0.033(2) Uani 1 d . .
C11 C 1.0220(9) 0.2862(5) 0.1505(3) 0.034(2) Uani 1 d . .
C19 C 0.5519(9) 0.2120(6) 0.0351(4) 0.042(2) Uani 1 d . .
H19B H 0.5102(9) 0.1567(6) 0.0123(4) 0.050 Uiso 1 calc R .
H19A H 0.5816(9) 0.2610(6) 0.0046(4) 0.050 Uiso 1 calc R .
C16 C 0.9142(8) 0.2199(4) 0.1274(3) 0.0279(14) Uani 1 d . .
C20 C 0.4285(11) 0.2526(6) 0.0776(4) 0.053(2) Uani 1 d . .
H20C H 0.3405(11) 0.2719(6) 0.0528(4) 0.079 Uiso 1 calc R .
H20B H 0.4687(11) 0.3081(6) 0.0997(4) 0.079 Uiso 1 calc R .
H20A H 0.3974(11) 0.2039(6) 0.1074(4) 0.079 Uiso 1 calc R .
O4 O 0.6885(6) 0.1815(4) 0.0704(2) 0.0353(11) Uani 1 d . .
C9 C 1.3120(9) 0.1499(6) 0.2503(4) 0.043(2) Uani 1 d . .
H9B H 1.3296(9) 0.2024(6) 0.2799(4) 0.051 Uiso 1 calc R .
H9A H 1.4039(9) 0.1421(6) 0.2243(4) 0.051 Uiso 1 calc R .
C8 C 1.2755(9) 0.0573(6) 0.2845(3) 0.041(2) Uani 1 d . .
H8A H 1.3698(9) 0.0277(6) 0.3004(3) 0.049 Uiso 1 calc R .
H8B H 1.2066(9) 0.0699(6) 0.3197(3) 0.049 Uiso 1 calc R .
O1 O 0.9672(5) -0.0510(3) 0.1556(2) 0.0296(10) Uani 1 d . .
O12 O 0.6797(7) 0.0409(4) 0.2105(3) 0.0493(15) Uani 1 d . .
O13 O 0.6490(6) -0.1092(4) 0.1829(3) 0.0450(13) Uani 1 d . .
N5 N 0.6419(8) -0.0448(6) 0.2255(3) 0.046(2) Uani 1 d . .
C14 C 0.7779(10) 0.3525(5) 0.0747(4) 0.040(2) Uani 1 d . .
H14A H 0.6956(10) 0.3744(5) 0.0501(4) 0.048 Uiso 1 calc R .
O6 O 0.4646(6) 0.0334(4) 0.1087(3) 0.0455(14) Uani 1 d . .
N3 N 0.4133(8) -0.0371(5) 0.0781(3) 0.044(2) Uani 1 d . .
O7 O 0.5151(7) -0.0940(5) 0.0542(3) 0.059(2) Uani 1 d . .
O3 O 0.8487(6) -0.1730(3) 0.0758(2) 0.0323(11) Uani 1 d . .
O11 O 0.6022(8) -0.0655(6) 0.2791(3) 0.073(2) Uani 1 d . .
C1 C 1.0288(8) -0.1405(5) 0.1560(3) 0.0292(15) Uani 1 d . .
C7 C 1.2233(9) -0.1004(6) 0.2381(3) 0.037(2) Uani 1 d . .
H7A H 1.2918(9) -0.1253(6) 0.2678(3) 0.044 Uiso 1 calc R .
O5 O 0.2761(7) -0.0507(7) 0.0695(4) 0.079(2) Uani 1 d . .
C5 C 1.2052(9) -0.2650(5) 0.1932(4) 0.041(2) Uani 1 d . .
H5A H 1.2825(9) -0.2851(5) 0.2209(4) 0.049 Uiso 1 calc R .
C2 C 0.9666(8) -0.2088(5) 0.1135(3) 0.0306(15) Uani 1 d . .
C13 C 0.8897(10) 0.4183(5) 0.0963(4) 0.045(2) Uani 1 d . .
H13A H 0.8825(10) 0.4835(5) 0.0851(4) 0.054 Uiso 1 calc R .
C17 C 0.7786(9) -0.2380(5) 0.0293(3) 0.039(2) Uani 1 d . .
H17B H 0.8599(9) -0.2745(5) 0.0084(3) 0.046 Uiso 1 calc R .
H17A H 0.7257(9) -0.1994(5) -0.0024(3) 0.046 Uiso 1 calc R .
C3 C 1.0265(9) -0.3017(5) 0.1104(4) 0.040(2) Uani 1 d . .
H3A H 0.9875(9) -0.3458(5) 0.0813(4) 0.048 Uiso 1 calc R .
C6 C 1.1511(9) -0.1682(5) 0.1953(4) 0.035(2) Uani 1 d . .
C12 C 1.0100(10) 0.3877(5) 0.1339(4) 0.044(2) Uani 1 d . .
H12A H 1.0831(10) 0.4320(5) 0.1485(4) 0.053 Uiso 1 calc R .
C4 C 1.1451(9) -0.3291(5) 0.1510(4) 0.046(2) Uani 1 d . .
H4A H 1.1839(9) -0.3921(5) 0.1493(4) 0.055 Uiso 1 calc R .
O10 O 0.7290(6) -0.0070(4) -0.0185(3) 0.0468(13) Uani 1 d . .
N4 N 0.8715(9) 0.0090(5) -0.0308(3) 0.043(2) Uani 1 d . .
O9 O 0.9551(7) 0.0299(4) 0.0157(3) 0.0533(15) Uani 1 d . .
C18 C 0.6650(11) -0.3077(6) 0.0583(4) 0.051(2) Uani 1 d . .
H18C H 0.6222(11) -0.3487(6) 0.0261(4) 0.076 Uiso 1 calc R .
H18B H 0.5830(11) -0.2719(6) 0.0783(4) 0.076 Uiso 1 calc R .
H18A H 0.7172(11) -0.3471(6) 0.0891(4) 0.076 Uiso 1 calc R .
O8 O 0.9237(10) 0.0026(5) -0.0844(3) 0.070(2) Uani 1 d . .

loop_
_atom_type_symbol
_atom_type_description
_atom_type_scat_dispersion_real
_atom_type_scat_dispersion_imag
_atom_type_scat_source
C C 0.0033 0.0016 'International Tables Vol C Tables 4.2.6.8 and 6.1.1.4'
H H 0.0000 0.0000 'International Tables Vol C Tables 4.2.6.8 and 6.1.1.4'
N N 0.0061 0.0033 'International Tables Vol C Tables 4.2.6.8 and 6.1.1.4'
O O 0.0106 0.0060 'International Tables Vol C Tables 4.2.6.8 and 6.1.1.4'
Ni Ni 0.3393 1.1124 'International Tables Vol C Tables 4.2.6.8 and 6.1.1.4'
Eu Eu -0.1578 3.6682 'International Tables Vol C Tables 4.2.6.8 and 6.1.1.4'

loop_
_geom_angle_atom_site_label_1
_geom_angle_atom_site_label_2
_geom_angle_atom_site_label_3
_geom_angle
_geom_angle_site_symmetry_1
_geom_angle_site_symmetry_3
_geom_angle_publ_flag
O1 Eu O2 62.26(15) . . ?
O1 Eu O10 124.0(2) . . ?
O2 Eu O10 114.5(2) . . ?
O1 Eu O6 141.8(2) . . ?
O2 Eu O6 116.2(2) . . ?
O10 Eu O6 92.4(2) . . ?
O1 Eu O13 73.3(2) . . ?
O2 Eu O13 112.4(2) . . ?
O10 Eu O13 132.5(2) . . ?
O6 Eu O13 73.1(2) . . ?
O1 Eu O9 80.7(2) . . ?
O2 Eu O9 71.7(2) . . ?
O10 Eu O9 50.8(2) . . ?
O6 Eu O9 137.0(2) . . ?
O13 Eu O9 146.5(2) . . ?
O1 Eu O12 75.8(2) . . ?
O2 Eu O12 70.0(2) . . ?
O10 Eu O12 160.0(2) . . ?
O6 Eu O12 69.1(2) . . ?
O13 Eu O12 50.8(2) . . ?
O9 Eu O12 141.1(2) . . ?
O1 Eu O7 131.4(2) . . ?
O2 Eu O7 165.2(2) . . ?
O10 Eu O7 64.7(2) . . ?
O6 Eu O7 50.3(2) . . ?
O13 Eu O7 71.9(2) . . ?
O9 Eu O7 113.1(2) . . ?
O12 Eu O7 105.7(2) . . ?
O1 Eu O3 63.02(15) . . ?
O2 Eu O3 120.2(2) . . ?
O10 Eu O3 78.9(2) . . ?
O6 Eu O3 121.2(2) . . ?
O13 Eu O3 71.8(2) . . ?
O9 Eu O3 77.7(2) . . ?
O12 Eu O3 116.7(2) . . ?
O7 Eu O3 74.5(2) . . ?
O1 Eu O4 123.7(2) . . ?
O2 Eu O4 61.4(2) . . ?
O10 Eu O4 79.0(2) . . ?
O6 Eu O4 69.9(2) . . ?
O13 Eu O4 131.9(2) . . ?
O9 Eu O4 80.4(2) . . ?
O12 Eu O4 87.3(2) . . ?
O7 Eu O4 104.8(2) . . ?
O3 Eu O4 155.6(2) . . ?
O1 Eu N4 101.8(2) . . ?
O2 Eu N4 93.9(2) . . ?
O10 Eu N4 25.6(2) . . ?
O6 Eu N4 116.2(2) . . ?
O13 Eu N4 145.2(2) . . ?
O9 Eu N4 25.3(2) . . ?
O12 Eu N4 163.0(2) . . ?
O7 Eu N4 88.5(2) . . ?
O3 Eu N4 75.5(2) . . ?
O4 Eu N4 80.1(2) . . ?
O1 Eu N5 72.6(2) . . ?
O2 Eu N5 91.1(2) . . ?
O10 Eu N5 153.6(2) . . ?
O6 Eu N5 69.3(2) . . ?
O13 Eu N5 25.4(2) . . ?
O9 Eu N5 152.8(2) . . ?
O12 Eu N5 25.4(2) . . ?
O7 Eu N5 89.0(2) . . ?
O3 Eu N5 94.2(2) . . ?
O4 Eu N5 110.2(2) . . ?
N4 Eu N5 169.7(2) . . ?
N1 Ni N2 86.4(3) . . ?
N1 Ni O2 175.1(3) . . ?
N2 Ni O2 95.8(2) . . ?
N1 Ni O1 94.6(2) . . ?
N2 Ni O1 176.6(2) . . ?
O2 Ni O1 83.4(2) . . ?
N1 Ni Eu 134.9(2) . . ?
N2 Ni Eu 138.4(2) . . ?
O2 Ni Eu 42.58(14) . . ?
O1 Ni Eu 41.10(14) . . ?
C7 N1 C8 121.6(6) . . ?
C7 N1 Ni 126.5(6) . . ?
C8 N1 Ni 111.9(5) . . ?
C16 O2 Ni 125.8(5) . . ?
C16 O2 Eu 128.1(4) . . ?
Ni O2 Eu 106.1(2) . . ?
N2 C10 C11 125.2(7) . . ?
C10 N2 C9 119.5(6) . . ?
C10 N2 Ni 126.3(5) . . ?
C9 N2 Ni 113.8(5) . . ?
C14 C15 O4 126.0(7) . . ?
C14 C15 C16 120.8(7) . . ?
O4 C15 C16 113.1(6) . . ?
C16 C11 C10 122.1(6) . . ?
C16 C11 C12 120.0(7) . . ?
C10 C11 C12 117.8(7) . . ?
O4 C19 C20 111.8(6) . . ?
O2 C16 C11 124.4(6) . . ?
O2 C16 C15 116.8(6) . . ?
C11 C16 C15 118.7(6) . . ?
C15 O4 C19 116.6(5) . . ?
C15 O4 Eu 120.4(4) . . ?
C19 O4 Eu 123.0(4) . . ?
N2 C9 C8 105.4(6) . . ?
N1 C8 C9 106.4(6) . . ?
C1 O1 Ni 124.4(4) . . ?
C1 O1 Eu 126.4(4) . . ?
Ni O1 Eu 107.8(2) . . ?
N5 O12 Eu 95.3(5) . . ?
N5 O13 Eu 96.5(4) . . ?
O11 N5 O12 121.7(8) . . ?
O11 N5 O13 121.1(8) . . ?
O12 N5 O13 117.3(7) . . ?
O11 N5 Eu 177.9(5) . . ?
O12 N5 Eu 59.2(4) . . ?
O13 N5 Eu 58.1(4) . . ?
C15 C14 C13 120.1(7) . . ?
N3 O6 Eu 98.9(4) . . ?
O5 N3 O6 123.0(8) . . ?
O5 N3 O7 121.0(8) . . ?
O6 N3 O7 116.0(6) . . ?
O5 N3 Eu 178.7(7) . . ?
O6 N3 Eu 56.4(4) . . ?
O7 N3 Eu 59.6(4) . . ?
N3 O7 Eu 94.8(4) . . ?
C2 O3 C17 118.4(5) . . ?
C2 O3 Eu 118.4(4) . . ?
C17 O3 Eu 123.0(4) . . ?
O1 C1 C6 123.6(6) . . ?
O1 C1 C2 117.3(6) . . ?
C6 C1 C2 119.1(6) . . ?
N1 C7 C6 124.7(7) . . ?
C4 C5 C6 120.4(7) . . ?
C3 C2 O3 125.2(7) . . ?
C3 C2 C1 120.4(7) . . ?
O3 C2 C1 114.4(6) . . ?
C12 C13 C14 120.8(7) . . ?
O3 C17 C18 112.5(6) . . ?
C2 C3 C4 119.9(7) . . ?
C1 C6 C5 119.3(7) . . ?
C1 C6 C7 121.6(6) . . ?
C5 C6 C7 119.1(7) . . ?
C13 C12 C11 119.5(7) . . ?
C5 C4 C3 120.9(7) . . ?
N4 O10 Eu 97.8(4) . . ?
O8 N4 O9 122.4(8) . . ?
O8 N4 O10 122.1(7) . . ?
O9 N4 O10 115.5(6) . . ?
O8 N4 Eu 173.6(5) . . ?
O9 N4 Eu 59.2(4) . . ?
O10 N4 Eu 56.6(4) . . ?
N4 O9 Eu 95.5(5) . . ?

loop_
_geom_bond_atom_site_label_1
_geom_bond_atom_site_label_2
_geom_bond_distance
_geom_bond_site_symmetry_2
_geom_bond_publ_flag
Eu O1 2.371(4) . ?
Eu O2 2.419(5) . ?
Eu O10 2.464(5) . ?
Eu O6 2.490(5) . ?
Eu O13 2.506(6) . ?
Eu O9 2.524(6) . ?
Eu O12 2.533(6) . ?
Eu O7 2.554(6) . ?
Eu O3 2.580(5) . ?
Eu O4 2.606(5) . ?
Eu N4 2.924(6) . ?
Eu N5 2.934(7) . ?
Ni N1 1.842(6) . ?
Ni N2 1.844(6) . ?
Ni O2 1.857(5) . ?
Ni O1 1.865(5) . ?
N1 C7 1.295(9) . ?
N1 C8 1.481(9) . ?
O2 C16 1.331(7) . ?
C10 N2 1.286(9) . ?
C10 C11 1.437(11) . ?
N2 C9 1.494(10) . ?
C15 C14 1.385(10) . ?
C15 O4 1.394(9) . ?
C15 C16 1.421(10) . ?
C11 C16 1.391(10) . ?
C11 C12 1.443(10) . ?
C19 O4 1.457(9) . ?
C19 C20 1.502(12) . ?
C9 C8 1.498(11) . ?
O1 C1 1.341(8) . ?
O12 N5 1.264(9) . ?
O13 N5 1.267(9) . ?
N5 O11 1.220(9) . ?
C14 C13 1.399(11) . ?
O6 N3 1.248(9) . ?
N3 O5 1.211(9) . ?
N3 O7 1.280(9) . ?
O3 C2 1.383(8) . ?
O3 C17 1.462(8) . ?
C1 C6 1.396(10) . ?
C1 C2 1.408(10) . ?
C7 C6 1.442(10) . ?
C5 C4 1.359(11) . ?
C5 C6 1.412(10) . ?
C2 C3 1.379(10) . ?
C13 C12 1.374(12) . ?
C17 C18 1.503(11) . ?
C3 C4 1.388(11) . ?
O10 N4 1.275(8) . ?
N4 O8 1.225(8) . ?
N4 O9 1.256(8) . ?
